data_7024587
loop_
_publ_author_name
'Peli, Giulia'
'Daghetta, Matteo'
'Macchi, Piero'
'Sironi, Angelo'
'Garlaschelli, Luigi'

_publ_section_title
;
 Four tetrairidium carbonyl clusters linked by six diphosphino ligands:
 synthesis and X-ray structure of [{Ir(4)(CO)(9)}(4)(dppmb)(6)] (dppmb =
 1,4-bis(diphenylphosphinomethyl)benzene.
;
_journal_issue 5
_journal_name_full 'Dalton transactions (Cambridge, England : 2003)'
_journal_page_first 1188
_journal_page_last 1190
_journal_paper_doi 10.1039/b918770g
_journal_volume 39
_journal_year 2010
_chemical_formula_moiety 'C242 H184 Ir16 O36 P12'
_chemical_formula_sum 'C242 H184 Ir16 O36 P12'
_chemical_formula_weight 7114.73
_space_group_IT_number 13
_symmetry_cell_setting monoclinic
_symmetry_Int_Tables_number 13
_symmetry_space_group_name_Hall '-P 2yc'
_symmetry_space_group_name_H-M 'P 1 2/c 1'
_atom_sites_solution_hydrogens geom
_atom_sites_solution_primary direct
_atom_sites_solution_secondary difmap
_audit_creation_date 2009-07-08T19:15:21-00:00
_audit_creation_method 'WinGX routine CIF_UPDATE'
_cell_angle_alpha 90
_cell_angle_beta 91.9060(10)
_cell_angle_gamma 90
_cell_formula_units_Z 2
_cell_length_a 18.8355(18)
_cell_length_b 14.9833(14)
_cell_length_c 49.076(5)
_cell_measurement_reflns_used 8838
_cell_measurement_temperature 250(2)
_cell_measurement_theta_max 23.5
_cell_measurement_theta_min 2.3
_cell_measurement_wavelength 0.71073
_cell_volume 13842(2)
_computing_molecular_graphics 'Ortep-3 for Windows (Farrugia, 1997)'
_computing_publication_material 'WinGX publication routines (Farrugia, 1999)'
_computing_structure_refinement 'SHELXL-97 (Sheldrick, 1997)'
_computing_structure_solution 'SHELXS-97 (Sheldrick, 1997)'
_diffrn_ambient_temperature 250(2)
_diffrn_measured_fraction_theta_full 0.999
_diffrn_measured_fraction_theta_max 0.919
_diffrn_radiation_monochromator graphite
_diffrn_radiation_probe x-ray
_diffrn_radiation_type MoK\a
_diffrn_radiation_wavelength 0.71069
_diffrn_reflns_av_R_equivalents 0.1185
_diffrn_reflns_av_unetI/netI 0.146
_diffrn_reflns_limit_h_max 25
_diffrn_reflns_limit_h_min -26
_diffrn_reflns_limit_k_max 20
_diffrn_reflns_limit_k_min -19
_diffrn_reflns_limit_l_max 68
_diffrn_reflns_limit_l_min -67
_diffrn_reflns_number 126773
_diffrn_reflns_theta_full 25
_diffrn_reflns_theta_max 29.71
_diffrn_reflns_theta_min 2.16
_exptl_absorpt_coefficient_mu 7.782
_exptl_absorpt_correction_T_max 0.2105
_exptl_absorpt_correction_T_min 0.1871
_exptl_absorpt_correction_type sphere
_exptl_absorpt_process_details
;
Interpolation using Int.Tab. Vol. C (1992) p. 523,Tab. 6.3.3.3
for values of muR in the range 0-2.5, and Int.Tab. Vol.II (1959)
p.302; Table 5.3.6 B for muR in the range 2.6-10.0.
The interpolation procedure of C.W.Dwiggins Jr (Acta Cryst.(1975)
A31,146-148) is used with some modification.
;
_exptl_crystal_colour yellow
_exptl_crystal_density_diffrn 1.707
_exptl_crystal_density_method 'not measured'
_exptl_crystal_description prism
_exptl_crystal_F_000 6672
_exptl_crystal_size_max 0.18
_exptl_crystal_size_mid 0.15
_exptl_crystal_size_min 0.12
_refine_diff_density_max 3.025
_refine_diff_density_min -1.004
_refine_diff_density_rms 0.242
_refine_ls_extinction_method none
_refine_ls_goodness_of_fit_ref 1.032
_refine_ls_hydrogen_treatment constr
_refine_ls_matrix_type full
_refine_ls_number_parameters 1151
_refine_ls_number_reflns 36149
_refine_ls_number_restraints 48
_refine_ls_restrained_S_all 1.035
_refine_ls_R_factor_all 0.1846
_refine_ls_R_factor_gt 0.0775
_refine_ls_shift/su_max 0.049
_refine_ls_shift/su_mean 0.009
_refine_ls_structure_factor_coef Fsqd
_refine_ls_weighting_details 'calc w=1/[\s^2^(Fo^2^)+(0.0887P)^2^+34.9184P] where P=(Fo^2^+2Fc^2^)/3'
_refine_ls_weighting_scheme calc
_refine_ls_wR_factor_gt 0.1751
_refine_ls_wR_factor_ref 0.2177
_reflns_number_gt 16837
_reflns_number_total 36149
_reflns_threshold_expression >2sigma(I)
_cod_data_source_file b918770g.txt
_cod_data_source_block a
_cod_original_cell_volume 13843(2)
_cod_database_code 7024587

loop_
_symmetry_equiv_pos_as_xyz
'x, y, z'
'-x, y, -z+1/2'
'-x, -y, -z'
'x, -y, z-1/2'

loop_
_atom_site_label
_atom_site_type_symbol
_atom_site_fract_x
_atom_site_fract_y
_atom_site_fract_z
_atom_site_U_iso_or_equiv
_atom_site_adp_type
_atom_site_occupancy
_atom_site_symmetry_multiplicity
_atom_site_calc_flag
_atom_site_refinement_flags
C1S C 0.2260(8) 0.2033(10) 0.4100(3) 0.179(12) Uiso 1 1 d G
C2S C 0.2215(9) 0.2487(10) 0.3853(3) 0.150(9) Uiso 1 1 d G
H2S H 0.2625 0.2702 0.3776 0.18 Uiso 1 1 calc R
C3S C 0.1558(10) 0.2620(11) 0.3723(3) 0.176(11) Uiso 1 1 d G
H3S H 0.1528 0.2923 0.3557 0.211 Uiso 1 1 calc R
C4S C 0.0945(8) 0.2298(12) 0.3839(4) 0.157(10) Uiso 1 1 d G
H4S H 0.0505 0.2387 0.3751 0.189 Uiso 1 1 calc R
C5S C 0.0990(8) 0.1845(11) 0.4086(4) 0.162(10) Uiso 1 1 d G
H5S H 0.058 0.163 0.4164 0.195 Uiso 1 1 calc R
C6S C 0.1647(9) 0.1712(10) 0.4217(3) 0.182(12) Uiso 1 1 d G
H6S H 0.1677 0.1409 0.4382 0.219 Uiso 1 1 calc R
C7S C 0.288(2) 0.188(3) 0.4234(8) 0.31(2) Uiso 1 1 d .
H7S1 H 0.3258 0.2151 0.4138 0.458 Uiso 1 1 calc R
H7S2 H 0.2959 0.1246 0.4246 0.458 Uiso 1 1 calc R
H7S3 H 0.2865 0.2126 0.4414 0.458 Uiso 1 1 calc R
C11 C 0.1103(7) 0.6630(9) 0.2749(2) 0.051(4) Uani 1 1 d .
C12 C 0.1589(6) 0.8493(8) 0.2701(2) 0.042(3) Uani 1 1 d .
C13 C 0.2644(7) 0.6153(9) 0.2874(2) 0.045(3) Uani 1 1 d .
C21 C 0.0940(7) 0.8143(9) 0.3239(2) 0.052(4) Uani 1 1 d .
C23 C 0.2507(6) 0.8098(9) 0.3473(2) 0.048(3) Uani 1 1 d .
C31 C 0.3534(7) 0.6570(9) 0.3382(2) 0.054(4) Uani 1 1 d .
C41 C 0.3652(7) 0.8914(10) 0.3156(3) 0.058(4) Uani 1 1 d .
C42 C 0.3897(8) 0.7423(9) 0.2789(3) 0.059(4) Uani 1 1 d .
C43 C 0.3039(8) 0.9022(10) 0.2594(3) 0.061(4) Uani 1 1 d .
C51 C 0.2551(6) 0.7051(9) 0.1124(3) 0.053(4) Uani 1 1 d .
C57 C 0.2787(7) 0.7780(12) 0.0545(3) 0.071(5) Uani 1 1 d .
C61 C -0.1146(7) 0.5865(10) 0.4018(3) 0.055(4) Uani 1 1 d .
C65 C 0.2622(7) 0.5269(10) 0.0837(2) 0.054(4) Uani 1 1 d .
C67 C -0.0995(6) 0.6300(10) 0.4624(2) 0.053(4) Uani 1 1 d .
C71 C -0.1668(8) 0.7878(12) 0.4904(3) 0.080(5) Uani 1 1 d .
C81 C 0.3167(7) 0.4947(13) 0.0310(3) 0.077(5) Uani 1 1 d .
C82 C 0.1923(8) 0.5621(11) -0.0030(2) 0.071(5) Uani 1 1 d .
C83 C 0.3211(7) 0.6689(12) 0.0066(3) 0.076(5) Uani 1 1 d .
C101 C 0.1599(4) 0.5911(5) 0.21507(15) 0.057(4) Uani 1 1 d G
C102 C 0.1483(5) 0.5187(6) 0.23204(14) 0.076(5) Uani 1 1 d G
H102 H 0.1684 0.5177 0.2496 0.092 Uiso 1 1 calc R
C103 C 0.1067(6) 0.4476(6) 0.22276(19) 0.085(6) Uani 1 1 d G
H103 H 0.0989 0.3991 0.2341 0.102 Uiso 1 1 calc R
C104 C 0.0766(6) 0.4491(6) 0.1965(2) 0.087(6) Uani 1 1 d G
H104 H 0.0487 0.4015 0.1903 0.105 Uiso 1 1 calc R
C105 C 0.0882(5) 0.5215(7) 0.17954(15) 0.077(5) Uani 1 1 d G
H105 H 0.068 0.5225 0.162 0.092 Uiso 1 1 calc R
C106 C 0.1298(5) 0.5926(6) 0.18882(14) 0.070(5) Uani 1 1 d G
H106 H 0.1376 0.641 0.1775 0.085 Uiso 1 1 calc R
C111 C 0.2008(4) 0.7748(5) 0.20588(13) 0.042(3) Uani 1 1 d G
C112 C 0.1322(4) 0.8043(6) 0.19980(17) 0.058(4) Uani 1 1 d G
H112 H 0.0935 0.773 0.2063 0.07 Uiso 1 1 calc R
C113 C 0.1212(5) 0.8805(6) 0.18405(19) 0.073(5) Uani 1 1 d G
H113 H 0.0752 0.9002 0.18 0.087 Uiso 1 1 calc R
C114 C 0.1789(6) 0.9272(5) 0.17439(18) 0.097(6) Uani 1 1 d G
H114 H 0.1716 0.9782 0.1639 0.117 Uiso 1 1 calc R
C115 C 0.2476(5) 0.8978(6) 0.18048(18) 0.079(5) Uani 1 1 d G
H115 H 0.2862 0.929 0.174 0.095 Uiso 1 1 calc R
C116 C 0.2586(4) 0.8216(6) 0.19622(17) 0.065(4) Uani 1 1 d G
H116 H 0.3045 0.8019 0.2003 0.078 Uiso 1 1 calc R
C121 C 0.3060(7) 0.6411(10) 0.2234(2) 0.056(4) Uani 1 1 d .
H12A H 0.3387 0.6824 0.2324 0.067 Uiso 1 1 calc R
H12B H 0.3107 0.5846 0.2329 0.067 Uiso 1 1 calc R
C122 C 0.3327(4) 0.6263(5) 0.19427(12) 0.054(4) Uani 1 1 d G
C123 C 0.3043(4) 0.5601(6) 0.17736(15) 0.067(4) Uani 1 1 d G
H123 H 0.266 0.5262 0.183 0.08 Uiso 1 1 calc R
C124 C 0.3330(5) 0.5444(6) 0.15209(15) 0.063(4) Uani 1 1 d G
H124 H 0.314 0.5 0.1408 0.076 Uiso 1 1 calc R
C125 C 0.3902(4) 0.5949(7) 0.14372(13) 0.066(4) Uani 1 1 d G
C126 C 0.4187(4) 0.6612(7) 0.16064(16) 0.073(5) Uani 1 1 d G
H126 H 0.4569 0.695 0.155 0.088 Uiso 1 1 calc R
C127 C 0.3899(4) 0.6769(6) 0.18591(15) 0.068(5) Uani 1 1 d G
H127 H 0.4089 0.7212 0.1972 0.081 Uiso 1 1 calc R
C128 C 0.4246(7) 0.5797(11) 0.1159(3) 0.072(5) Uani 1 1 d .
H12C H 0.4125 0.5201 0.1097 0.087 Uiso 1 1 calc R
H12D H 0.4758 0.5821 0.1187 0.087 Uiso 1 1 calc R
C201 C 0.2491(4) 1.0613(6) 0.3170(2) 0.067(4) Uani 1 1 d G
C202 C 0.2617(6) 1.0832(7) 0.29010(19) 0.089(6) Uani 1 1 d G
H202 H 0.2305 1.064 0.2762 0.107 Uiso 1 1 calc R
C203 C 0.3210(7) 1.1336(8) 0.2839(3) 0.111(7) Uani 1 1 d G
H203 H 0.3294 1.1482 0.2659 0.133 Uiso 1 1 calc R
C204 C 0.3676(5) 1.1623(7) 0.3046(3) 0.135(10) Uani 1 1 d G
H204 H 0.4072 1.196 0.3005 0.161 Uiso 1 1 calc R
C205 C 0.3550(5) 1.1404(8) 0.3316(3) 0.117(8) Uani 1 1 d G
H205 H 0.3862 1.1596 0.3454 0.14 Uiso 1 1 calc R
C206 C 0.2958(5) 1.0900(7) 0.3378(2) 0.088(6) Uani 1 1 d G
H206 H 0.2873 1.0754 0.3558 0.105 Uiso 1 1 calc R
C211 C 0.0981(4) 1.0530(6) 0.30877(16) 0.059(4) Uani 1 1 d G
C212 C 0.0427(5) 1.0090(6) 0.29503(18) 0.064(4) Uani 1 1 d G
H212 H 0.0456 0.9479 0.2919 0.077 Uiso 1 1 calc R
C213 C -0.0170(4) 1.0563(8) 0.28596(19) 0.080(5) Uani 1 1 d G
H213 H -0.0541 1.0268 0.2768 0.096 Uiso 1 1 calc R
C214 C -0.0213(5) 1.1476(8) 0.2906(2) 0.091(6) Uani 1 1 d G
H214 H -0.0613 1.1792 0.2846 0.109 Uiso 1 1 calc R
C215 C 0.0341(6) 1.1916(6) 0.3044(3) 0.104(7) Uani 1 1 d G
H215 H 0.0312 1.2527 0.3075 0.125 Uiso 1 1 calc R
C216 C 0.0938(5) 1.1444(6) 0.3134(2) 0.081(5) Uani 1 1 d G
H216 H 0.1299 1.1731 0.323 0.097 Uiso 1 1 d G
C221 C 0.1598(7) 1.0115(9) 0.3606(3) 0.057(4) Uani 1 1 d .
H22A H 0.2034 0.9964 0.3706 0.068 Uiso 1 1 calc R
H22B H 0.1516 1.0748 0.3631 0.068 Uiso 1 1 calc R
C222 C 0.1005(3) 0.9620(5) 0.37286(13) 0.051(4) Uani 1 1 d G
C223 C 0.1154(4) 0.8910(5) 0.39036(15) 0.053(4) Uani 1 1 d G
H223 H 0.1623 0.8761 0.3948 0.063 Uiso 1 1 calc R
C224 C 0.0603(5) 0.8423(5) 0.40122(15) 0.061(4) Uani 1 1 d G
H224 H 0.0703 0.7948 0.4129 0.073 Uiso 1 1 calc R
C225 C -0.0098(4) 0.8646(6) 0.39458(17) 0.053(4) Uani 1 1 d G
C226 C -0.0247(3) 0.9356(6) 0.37708(17) 0.059(4) Uani 1 1 d G
H226 H -0.0716 0.9505 0.3726 0.071 Uiso 1 1 calc R
C227 C 0.0304(4) 0.9843(5) 0.36622(14) 0.059(4) Uani 1 1 d G
H227 H 0.0204 1.0318 0.3545 0.07 Uiso 1 1 calc R
C228 C -0.0690(7) 0.8038(10) 0.4045(2) 0.057(4) Uani 1 1 d .
H22C H -0.0492 0.7449 0.4078 0.069 Uiso 1 1 calc R
H22D H -0.1048 0.7981 0.3899 0.069 Uiso 1 1 calc R
C301 C 0.2471(4) 0.5704(5) 0.38414(12) 0.046(3) Uani 1 1 d G
C302 C 0.2850(5) 0.6371(5) 0.39794(16) 0.072(5) Uani 1 1 d G
H302 H 0.2946 0.6906 0.3892 0.087 Uiso 1 1 calc R
C303 C 0.3086(5) 0.6236(7) 0.42477(16) 0.092(6) Uani 1 1 d G
H303 H 0.3339 0.6682 0.434 0.11 Uiso 1 1 calc R
C304 C 0.2943(5) 0.5436(8) 0.43780(13) 0.094(6) Uani 1 1 d G
H304 H 0.31 0.5346 0.4557 0.113 Uiso 1 1 calc R
C305 C 0.2564(5) 0.4769(6) 0.42400(17) 0.081(5) Uani 1 1 d G
H305 H 0.2468 0.4234 0.4327 0.097 Uiso 1 1 calc R
C306 C 0.2328(4) 0.4904(5) 0.39717(16) 0.059(4) Uani 1 1 d G
H306 H 0.2075 0.4458 0.3879 0.071 Uiso 1 1 calc R
C311 C 0.2021(5) 0.4889(5) 0.33305(15) 0.056(4) Uani 1 1 d G
C312 C 0.2614(5) 0.4336(7) 0.3346(2) 0.080(5) Uani 1 1 d G
H312 H 0.2993 0.4476 0.3465 0.096 Uiso 1 1 calc R
C313 C 0.2640(7) 0.3575(7) 0.3185(3) 0.117(8) Uani 1 1 d G
H313 H 0.3037 0.3205 0.3196 0.14 Uiso 1 1 calc R
C314 C 0.2073(8) 0.3366(6) 0.3008(2) 0.144(9) Uani 1 1 d G
H314 H 0.2091 0.2857 0.29 0.173 Uiso 1 1 calc R
C315 C 0.1480(7) 0.3919(8) 0.29919(19) 0.105(7) Uani 1 1 d G
H315 H 0.1101 0.3779 0.2873 0.126 Uiso 1 1 calc R
C316 C 0.1454(5) 0.4680(7) 0.31533(18) 0.072(5) Uani 1 1 d G
H316 H 0.1058 0.505 0.3143 0.087 Uiso 1 1 calc R
C321 C 0.1151(6) 0.6262(9) 0.3597(2) 0.048(3) Uani 1 1 d .
H32A H 0.115 0.6875 0.3661 0.058 Uiso 1 1 calc R
H32B H 0.0845 0.6229 0.3435 0.058 Uiso 1 1 calc R
C322 C 0.0845(3) 0.5658(5) 0.38189(12) 0.048(3) Uani 1 1 d G
C323 C 0.0531(4) 0.4838(5) 0.37598(13) 0.047(3) Uani 1 1 d G
H323 H 0.0534 0.4611 0.3583 0.057 Uiso 1 1 calc R
C324 C 0.0211(4) 0.4356(5) 0.39644(17) 0.054(4) Uani 1 1 d G
H324 H 0 0.3808 0.3925 0.065 Uiso 1 1 calc R
C325 C 0.0205(4) 0.4695(6) 0.42281(15) 0.056(4) Uani 1 1 d G
C326 C 0.0519(4) 0.5514(6) 0.42871(12) 0.053(4) Uani 1 1 d G
H326 H 0.0516 0.5741 0.4464 0.064 Uiso 1 1 calc R
C327 C 0.0839(4) 0.5996(5) 0.40826(14) 0.053(4) Uani 1 1 d G
H327 H 0.105 0.6544 0.4122 0.063 Uiso 1 1 calc R
C328 C -0.0191(6) 0.4214(9) 0.4446(2) 0.051(4) Uani 1 1 d .
H32C H -0.0067 0.4481 0.4621 0.061 Uiso 1 1 calc R
H32D H -0.0036 0.3597 0.4451 0.061 Uiso 1 1 calc R
C501 C 0.4393(5) 0.7605(7) 0.10102(17) 0.077(5) Uani 1 1 d G
C502 C 0.5126(5) 0.7627(9) 0.1051(2) 0.099(7) Uani 1 1 d G
H502 H 0.5394 0.7116 0.1021 0.119 Uiso 1 1 calc R
C503 C 0.5460(5) 0.8412(10) 0.1135(3) 0.127(9) Uani 1 1 d G
H503 H 0.5951 0.8426 0.1162 0.153 Uiso 1 1 calc R
C504 C 0.5061(8) 0.9175(8) 0.1178(3) 0.135(9) Uani 1 1 d G
H504 H 0.5284 0.97 0.1235 0.162 Uiso 1 1 calc R
C505 C 0.4327(8) 0.9154(7) 0.1138(2) 0.135(9) Uani 1 1 d G
H505 H 0.4059 0.9665 0.1167 0.162 Uiso 1 1 calc R
C506 C 0.3993(5) 0.8369(8) 0.1054(2) 0.099(6) Uani 1 1 d G
H506 H 0.3502 0.8354 0.1027 0.118 Uiso 1 1 calc R
C511 C 0.4559(5) 0.6298(10) 0.0623(2) 0.104(4) Uani 1 1 d GU
C512 C 0.4734(8) 0.6965(10) 0.0440(3) 0.154(4) Uani 1 1 d GU
H512 H 0.4557 0.7539 0.0461 0.185 Uiso 1 1 calc R
C513 C 0.5173(8) 0.6772(14) 0.0226(3) 0.207(5) Uani 1 1 d GU
H513 H 0.529 0.7218 0.0103 0.249 Uiso 1 1 calc R
C514 C 0.5437(7) 0.5913(16) 0.0194(3) 0.176(5) Uani 1 1 d GU
H514 H 0.573 0.5785 0.0051 0.212 Uiso 1 1 calc R
C515 C 0.5262(8) 0.5247(12) 0.0377(3) 0.161(4) Uani 1 1 d GU
H515 H 0.5438 0.4672 0.0356 0.193 Uiso 1 1 calc R
C516 C 0.4823(7) 0.5439(10) 0.0592(3) 0.124(4) Uani 1 1 d GU
H516 H 0.4706 0.4993 0.0714 0.149 Uiso 1 1 calc R
C601 C -0.1289(4) 0.3459(6) 0.41157(14) 0.055(4) Uani 1 1 d G
C602 C -0.1527(5) 0.3748(6) 0.38595(17) 0.073(5) Uani 1 1 d G
H602 H -0.1665 0.4339 0.3834 0.087 Uiso 1 1 calc R
C603 C -0.1559(6) 0.3155(8) 0.36417(15) 0.096(6) Uani 1 1 d G
H603 H -0.1718 0.3349 0.347 0.115 Uiso 1 1 calc R
C604 C -0.1353(7) 0.2272(8) 0.3680(2) 0.110(7) Uani 1 1 d G
H604 H -0.1375 0.1874 0.3534 0.132 Uiso 1 1 calc R
C605 C -0.1116(6) 0.1982(6) 0.3936(2) 0.098(6) Uani 1 1 d G
H605 H -0.0978 0.1391 0.3962 0.118 Uiso 1 1 calc R
C606 C -0.1084(5) 0.2575(6) 0.41541(18) 0.074(5) Uani 1 1 d G
H606 H -0.0925 0.2382 0.4326 0.089 Uiso 1 1 calc R
C611 C -0.1512(4) 0.3602(5) 0.46758(14) 0.062(4) Uani 1 1 d G
C612 C -0.2150(4) 0.3146(6) 0.46366(16) 0.061(4) Uani 1 1 d G
H612 H -0.2371 0.3127 0.4464 0.074 Uiso 1 1 calc R
C613 C -0.2457(5) 0.2719(7) 0.4855(2) 0.083(5) Uani 1 1 d G
H613 H -0.2884 0.2413 0.4828 0.099 Uiso 1 1 calc R
C614 C -0.2127(6) 0.2748(7) 0.51120(17) 0.091(6) Uani 1 1 d G
H614 H -0.2332 0.2462 0.5258 0.11 Uiso 1 1 calc R
C615 C -0.1489(6) 0.3204(7) 0.51513(14) 0.101(6) Uani 1 1 d G
H615 H -0.1268 0.3223 0.5323 0.122 Uiso 1 1 calc R
C616 C -0.1182(4) 0.3631(7) 0.49331(16) 0.083(5) Uani 1 1 d G
H616 H -0.0755 0.3937 0.4959 0.099 Uiso 1 1 calc R
C701 C -0.1679(4) 0.9336(6) 0.42510(18) 0.060(4) Uani 1 1 d G
C702 C -0.1844(6) 0.9957(7) 0.44494(17) 0.086(6) Uani 1 1 d G
H702 H -0.163 0.992 0.4623 0.104 Uiso 1 1 calc R
C703 C -0.2328(7) 1.0635(7) 0.4389(3) 0.126(8) Uani 1 1 d G
H703 H -0.2439 1.1051 0.4522 0.152 Uiso 1 1 calc R
C704 C -0.2648(6) 1.0690(7) 0.4130(3) 0.121(8) Uani 1 1 d G
H704 H -0.2972 1.1144 0.409 0.145 Uiso 1 1 calc R
C705 C -0.2483(6) 1.0069(8) 0.3932(2) 0.088(6) Uani 1 1 d G
H705 H -0.2697 1.0106 0.3759 0.105 Uiso 1 1 calc R
C706 C -0.1999(5) 0.9391(7) 0.39922(17) 0.075(5) Uani 1 1 d G
H706 H -0.1888 0.8975 0.3859 0.09 Uiso 1 1 calc R
C711 C -0.0409(4) 0.8914(7) 0.45553(16) 0.068(5) Uani 1 1 d G
C712 C -0.0199(6) 0.9776(7) 0.44910(19) 0.094(6) Uani 1 1 d G
H712 H -0.0457 1.0104 0.4361 0.113 Uiso 1 1 calc R
C713 C 0.0397(6) 1.0148(7) 0.4621(2) 0.104(7) Uani 1 1 d G
H713 H 0.0538 1.0724 0.4578 0.124 Uiso 1 1 calc R
C714 C 0.0782(5) 0.9658(9) 0.4816(2) 0.114(7) Uani 1 1 d G
H714 H 0.1181 0.9907 0.4903 0.137 Uiso 1 1 calc R
C715 C 0.0572(5) 0.8796(9) 0.48805(19) 0.095(6) Uani 1 1 d G
H715 H 0.0829 0.8469 0.5011 0.114 Uiso 1 1 calc R
C716 C -0.0024(5) 0.8424(6) 0.47500(19) 0.077(5) Uani 1 1 d G
H716 H -0.0165 0.7848 0.4793 0.092 Uiso 1 1 calc R
O11 O 0.0542(6) 0.6353(8) 0.2765(2) 0.080(3) Uani 1 1 d .
O12 O 0.1365(6) 0.8981(7) 0.25444(19) 0.074(3) Uani 1 1 d .
O13 O 0.2914(5) 0.5502(6) 0.28174(16) 0.060(3) Uani 1 1 d .
O21 O 0.0386(4) 0.7922(6) 0.32895(18) 0.057(3) Uani 1 1 d .
O23 O 0.2714(5) 0.8447(7) 0.36711(18) 0.065(3) Uani 1 1 d .
O31 O 0.4072(5) 0.6284(8) 0.3454(2) 0.079(3) Uani 1 1 d .
O41 O 0.3969(6) 0.9322(8) 0.3298(2) 0.093(4) Uani 1 1 d .
O42 O 0.4369(6) 0.6994(8) 0.2736(2) 0.093(4) Uani 1 1 d .
O43 O 0.3019(6) 0.9517(8) 0.2429(2) 0.084(4) Uani 1 1 d .
O51 O 0.2351(5) 0.7308(8) 0.13258(16) 0.080(3) Uani 1 1 d .
O57 O 0.3141(6) 0.8379(8) 0.0496(2) 0.084(4) Uani 1 1 d .
O61 O -0.0920(5) 0.6036(7) 0.38117(17) 0.068(3) Uani 1 1 d .
O65 O 0.2901(5) 0.4629(7) 0.09149(19) 0.070(3) Uani 1 1 d .
O67 O -0.0475(5) 0.6179(7) 0.47598(18) 0.069(3) Uani 1 1 d .
O71 O -0.1624(7) 0.8241(9) 0.5119(2) 0.109(5) Uani 1 1 d .
O81 O 0.3518(6) 0.4325(9) 0.0343(2) 0.095(4) Uani 1 1 d .
O82 O 0.1548(7) 0.5495(10) -0.0209(2) 0.110(5) Uani 1 1 d .
O83 O 0.3553(6) 0.7176(10) -0.0057(2) 0.116(5) Uani 1 1 d .
P1 P 0.21651(18) 0.6822(3) 0.22887(6) 0.0485(9) Uani 1 1 d .
P2 P 0.17365(18) 0.9915(2) 0.32381(7) 0.0502(9) Uani 1 1 d .
P3 P 0.20778(17) 0.5949(2) 0.35072(6) 0.0459(9) Uani 1 1 d .
P5 P 0.39852(19) 0.6594(3) 0.08897(7) 0.0682(13) Uani 1 1 d .
P6 P -0.11701(19) 0.4239(3) 0.43951(6) 0.0541(10) Uani 1 1 d .
P7 P -0.11326(19) 0.8405(3) 0.43550(7) 0.0570(10) Uani 1 1 d .
Ir1 Ir 0.19899(2) 0.71616(4) 0.274085(9) 0.04259(13) Uani 1 1 d .
Ir2 Ir 0.18549(3) 0.84244(4) 0.312404(9) 0.04227(13) Uani 1 1 d .
Ir3 Ir 0.26701(2) 0.69658(4) 0.324447(9) 0.04126(13) Uani 1 1 d .
Ir4 Ir 0.31439(3) 0.81922(4) 0.288558(10) 0.04579(14) Uani 1 1 d .
Ir5 Ir 0.27916(3) 0.66339(4) 0.077679(10) 0.05297(16) Uani 1 1 d .
Ir6 Ir -0.16313(3) 0.56540(4) 0.433826(9) 0.04889(15) Uani 1 1 d .
Ir7 Ir -0.17592(3) 0.73032(4) 0.457578(10) 0.05330(16) Uani 1 1 d .
Ir8 Ir 0.25915(3) 0.59376(5) 0.026046(10) 0.05808(17) Uani 1 1 d .

loop_
_atom_site_aniso_label
_atom_site_aniso_U_11
_atom_site_aniso_U_22
_atom_site_aniso_U_33
_atom_site_aniso_U_23
_atom_site_aniso_U_13
_atom_site_aniso_U_12
C11 0.053(8) 0.069(9) 0.031(6) -0.004(6) 0.003(6) -0.004(7)
C12 0.043(7) 0.039(7) 0.045(7) -0.008(6) 0.008(6) 0.007(6)
C13 0.049(7) 0.059(9) 0.027(6) -0.004(6) 0.002(5) 0.012(7)
C21 0.048(7) 0.073(10) 0.035(7) -0.008(6) 0.005(6) 0.000(7)
C23 0.036(6) 0.081(10) 0.027(6) 0.001(6) 0.011(5) 0.018(6)
C31 0.061(8) 0.075(10) 0.027(6) 0.007(6) 0.009(6) 0.018(7)
C41 0.045(7) 0.069(10) 0.061(9) 0.003(8) 0.003(7) -0.012(7)
C42 0.080(10) 0.047(8) 0.051(8) -0.018(6) 0.023(7) -0.012(7)
C43 0.069(9) 0.070(10) 0.045(8) -0.006(7) 0.013(7) 0.009(8)
C51 0.042(7) 0.061(9) 0.055(8) 0.000(7) 0.006(6) 0.009(7)
C57 0.048(8) 0.122(14) 0.044(8) 0.006(9) 0.013(6) 0.002(9)
C61 0.046(7) 0.077(10) 0.043(7) 0.003(7) 0.005(6) -0.002(7)
C65 0.055(8) 0.090(11) 0.017(5) -0.013(6) 0.000(5) 0.002(8)
C67 0.035(6) 0.097(11) 0.028(6) -0.010(7) 0.007(5) -0.014(7)
C71 0.077(10) 0.122(14) 0.044(8) 0.000(9) 0.031(7) 0.019(10)
C81 0.047(8) 0.145(16) 0.039(7) -0.008(9) 0.011(6) 0.019(9)
C82 0.088(10) 0.107(13) 0.021(6) -0.003(7) 0.027(6) 0.007(9)
C83 0.042(7) 0.143(16) 0.045(8) -0.011(9) 0.012(6) -0.007(9)
C101 0.066(9) 0.069(10) 0.037(7) -0.017(7) 0.015(6) -0.001(7)
C102 0.104(12) 0.088(12) 0.036(7) 0.001(8) -0.021(8) -0.004(10)
C103 0.140(15) 0.062(11) 0.052(9) -0.001(8) 0.000(10) -0.031(10)
C104 0.113(13) 0.088(12) 0.061(10) -0.015(9) 0.013(9) -0.049(10)
C105 0.100(12) 0.089(12) 0.041(8) -0.003(8) -0.004(8) -0.038(10)
C106 0.089(11) 0.098(12) 0.025(6) -0.001(7) 0.012(7) -0.008(9)
C111 0.045(7) 0.045(8) 0.035(6) -0.004(6) 0.005(5) 0.000(6)
C112 0.055(8) 0.079(10) 0.042(7) 0.014(7) 0.006(6) -0.002(8)
C113 0.072(10) 0.093(12) 0.053(9) 0.012(9) -0.005(8) 0.013(9)
C114 0.133(15) 0.098(14) 0.060(10) 0.005(9) -0.012(11) -0.053(12)
C115 0.069(10) 0.118(14) 0.050(9) -0.003(9) 0.001(8) -0.040(10)
C116 0.061(9) 0.088(12) 0.045(8) 0.010(8) 0.010(7) 0.006(8)
C121 0.055(8) 0.075(10) 0.038(7) -0.010(7) 0.003(6) 0.008(7)
C122 0.055(8) 0.079(10) 0.027(6) -0.003(6) 0.002(6) 0.032(7)
C123 0.070(9) 0.099(12) 0.031(7) -0.007(7) 0.010(6) 0.018(9)
C124 0.059(8) 0.092(11) 0.040(7) -0.011(7) 0.001(6) 0.007(8)
C125 0.049(8) 0.101(12) 0.046(8) -0.016(8) -0.008(6) 0.026(8)
C126 0.036(7) 0.130(14) 0.054(8) -0.039(9) -0.002(6) 0.000(8)
C127 0.054(8) 0.098(12) 0.051(8) -0.026(8) 0.009(7) -0.006(8)
C128 0.044(7) 0.131(14) 0.041(7) -0.016(8) 0.005(6) 0.024(8)
C201 0.065(9) 0.056(9) 0.082(10) -0.011(8) 0.036(8) 0.000(7)
C202 0.093(12) 0.090(13) 0.087(12) -0.003(10) 0.041(10) 0.004(10)
C203 0.102(12) 0.119(16) 0.116(14) 0.007(12) 0.080(11) -0.008(12)
C204 0.078(13) 0.077(14) 0.25(3) -0.045(17) 0.058(16) -0.010(11)
C205 0.084(14) 0.107(16) 0.16(2) -0.043(15) 0.022(14) -0.003(12)
C206 0.039(8) 0.100(13) 0.126(15) -0.019(11) 0.025(9) -0.021(8)
C211 0.052(8) 0.075(10) 0.052(8) 0.008(7) 0.014(6) 0.005(8)
C212 0.049(8) 0.076(11) 0.069(9) 0.010(8) 0.018(7) 0.007(8)
C213 0.076(11) 0.092(13) 0.072(10) 0.024(9) 0.011(9) 0.006(10)
C214 0.054(10) 0.093(14) 0.126(16) 0.001(12) 0.009(10) 0.015(10)
C215 0.097(13) 0.049(10) 0.17(2) 0.026(11) 0.021(13) 0.015(10)
C216 0.069(10) 0.059(11) 0.116(14) 0.002(10) 0.019(10) 0.010(9)
C221 0.052(8) 0.068(10) 0.052(8) -0.018(7) 0.019(6) -0.002(7)
C222 0.045(7) 0.066(9) 0.042(7) -0.006(6) 0.020(6) 0.009(7)
C223 0.054(8) 0.066(9) 0.040(7) -0.002(6) 0.022(6) 0.006(7)
C224 0.063(9) 0.063(10) 0.059(8) -0.002(7) 0.021(7) 0.008(8)
C225 0.070(9) 0.059(9) 0.031(6) -0.012(6) 0.010(6) -0.003(7)
C226 0.046(7) 0.086(11) 0.046(7) -0.004(7) 0.008(6) 0.000(7)
C227 0.065(9) 0.072(10) 0.040(7) 0.003(7) 0.013(6) 0.006(8)
C228 0.046(7) 0.087(11) 0.040(7) -0.012(7) 0.012(6) -0.007(7)
C301 0.046(7) 0.063(9) 0.031(6) 0.019(6) 0.009(5) 0.009(6)
C302 0.067(9) 0.124(14) 0.026(6) 0.002(8) 0.005(6) -0.003(9)
C303 0.091(12) 0.129(16) 0.056(10) 0.021(10) 0.008(9) -0.008(11)
C304 0.091(12) 0.150(17) 0.041(8) 0.029(10) -0.006(8) 0.026(12)
C305 0.090(11) 0.120(13) 0.033(7) 0.043(8) -0.009(7) 0.028(10)
C306 0.042(7) 0.070(10) 0.065(9) 0.021(8) 0.006(6) 0.012(7)
C311 0.081(9) 0.053(9) 0.036(7) -0.002(6) 0.027(6) 0.002(7)
C312 0.099(12) 0.048(10) 0.094(12) -0.006(9) 0.042(10) 0.006(9)
C313 0.17(2) 0.085(15) 0.101(14) 0.004(12) 0.063(14) 0.018(13)
C314 0.26(2) 0.078(14) 0.102(14) -0.015(11) 0.119(15) -0.017(16)
C315 0.147(16) 0.109(15) 0.062(10) -0.027(10) 0.037(11) -0.064(13)
C316 0.090(11) 0.079(11) 0.048(8) -0.007(8) 0.009(8) -0.023(9)
C321 0.048(7) 0.070(9) 0.027(6) 0.008(6) 0.003(5) -0.005(7)
C322 0.046(7) 0.055(9) 0.045(7) -0.004(6) 0.011(6) 0.003(6)
C323 0.040(6) 0.068(9) 0.035(6) 0.000(6) 0.014(5) -0.001(6)
C324 0.059(8) 0.036(8) 0.070(9) 0.003(7) 0.009(7) -0.005(6)
C325 0.055(8) 0.078(10) 0.036(7) 0.018(7) 0.018(6) 0.018(7)
C326 0.054(8) 0.056(9) 0.049(8) 0.002(7) 0.008(6) -0.001(7)
C327 0.041(7) 0.069(9) 0.049(7) -0.009(7) 0.013(6) -0.018(7)
C328 0.039(6) 0.079(10) 0.036(6) 0.021(6) 0.012(5) 0.007(7)
C501 0.058(9) 0.126(15) 0.045(8) 0.007(9) -0.014(7) -0.017(9)
C502 0.062(10) 0.167(19) 0.067(11) 0.001(12) -0.013(9) -0.033(12)
C503 0.065(12) 0.17(2) 0.15(2) 0.012(17) -0.008(13) -0.033(14)
C504 0.118(18) 0.14(2) 0.14(2) 0.025(16) -0.033(16) -0.032(16)
C505 0.115(17) 0.14(2) 0.15(2) 0.027(16) -0.050(15) -0.031(15)
C506 0.096(12) 0.153(17) 0.044(8) 0.005(10) -0.040(8) -0.057(12)
C511 0.069(8) 0.174(6) 0.069(6) -0.015(5) -0.008(6) -0.003(6)
C512 0.138(10) 0.213(5) 0.114(9) 0.009(5) 0.035(7) -0.017(8)
C513 0.170(13) 0.319(5) 0.136(10) 0.029(7) 0.067(8) 0.000(9)
C514 0.098(11) 0.317(7) 0.115(8) -0.059(6) 0.032(7) -0.037(8)
C515 0.117(10) 0.255(7) 0.113(8) -0.074(6) 0.019(7) 0.006(9)
C516 0.092(10) 0.186(6) 0.095(8) -0.041(7) 0.007(7) 0.006(8)
C601 0.036(6) 0.097(11) 0.034(6) 0.003(7) 0.014(5) -0.018(7)
C602 0.076(10) 0.080(11) 0.062(9) -0.010(9) 0.006(8) -0.002(9)
C603 0.120(15) 0.117(15) 0.051(9) -0.026(10) -0.015(10) -0.005(12)
C604 0.170(19) 0.091(14) 0.072(12) -0.035(11) 0.033(12) -0.012(14)
C605 0.124(16) 0.082(13) 0.090(13) 0.005(11) 0.020(12) -0.007(12)
C606 0.096(12) 0.076(11) 0.052(9) -0.009(8) 0.015(8) 0.008(10)
C611 0.058(8) 0.093(11) 0.034(7) 0.008(7) 0.011(6) 0.016(8)
C612 0.055(8) 0.088(11) 0.042(7) 0.002(7) 0.006(6) -0.009(8)
C613 0.087(11) 0.099(13) 0.065(9) 0.017(9) 0.038(8) -0.021(10)
C614 0.130(14) 0.101(13) 0.047(8) 0.017(9) 0.052(9) -0.008(11)
C615 0.119(14) 0.132(16) 0.052(9) 0.034(10) -0.002(9) -0.058(12)
C616 0.079(11) 0.100(13) 0.069(10) 0.038(9) -0.002(8) -0.024(10)
C701 0.066(9) 0.070(10) 0.045(7) -0.008(7) 0.010(7) -0.004(8)
C702 0.100(13) 0.118(15) 0.042(8) -0.015(9) 0.005(8) 0.022(11)
C703 0.16(2) 0.129(18) 0.095(15) -0.036(14) 0.036(14) 0.014(16)
C704 0.121(17) 0.126(18) 0.114(17) 0.003(15) -0.004(14) 0.037(14)
C705 0.102(13) 0.101(14) 0.061(10) 0.012(10) 0.006(9) 0.022(11)
C706 0.059(9) 0.090(12) 0.076(10) 0.024(9) 0.015(8) -0.004(9)
C711 0.086(10) 0.092(12) 0.028(6) -0.015(7) 0.017(7) -0.020(9)
C712 0.123(14) 0.113(14) 0.050(9) -0.030(9) 0.033(9) -0.045(12)
C713 0.127(16) 0.115(15) 0.070(11) -0.027(11) 0.026(11) -0.043(13)
C714 0.091(12) 0.153(18) 0.099(14) -0.044(13) 0.018(11) -0.077(12)
C715 0.066(11) 0.151(18) 0.068(10) -0.036(11) 0.007(9) -0.019(11)
C716 0.058(9) 0.090(12) 0.083(11) -0.027(10) 0.020(8) -0.011(9)
O11 0.064(7) 0.098(9) 0.078(7) -0.008(6) -0.001(6) -0.015(6)
O12 0.097(8) 0.076(7) 0.050(6) -0.001(5) 0.011(5) 0.034(6)
O13 0.076(6) 0.068(7) 0.036(5) -0.003(5) 0.014(4) 0.006(5)
O21 0.042(5) 0.071(7) 0.057(6) 0.007(5) 0.004(4) 0.002(5)
O23 0.063(6) 0.085(7) 0.046(5) -0.017(5) -0.010(5) -0.005(5)
O31 0.052(6) 0.106(9) 0.080(7) 0.007(6) 0.007(5) 0.014(6)
O41 0.076(7) 0.099(9) 0.102(9) -0.020(7) -0.015(7) -0.027(7)
O42 0.066(7) 0.105(9) 0.107(9) -0.041(7) 0.011(6) 0.031(6)
O43 0.106(8) 0.090(8) 0.057(6) 0.000(6) 0.025(6) -0.003(7)
O51 0.083(7) 0.135(9) 0.022(4) -0.014(5) 0.010(5) 0.033(7)
O57 0.070(7) 0.121(10) 0.062(7) 0.011(7) 0.002(6) -0.022(7)
O61 0.073(6) 0.094(8) 0.038(5) 0.004(5) 0.022(5) -0.004(6)
O65 0.058(6) 0.096(8) 0.056(6) 0.006(6) 0.000(5) 0.013(6)
O67 0.047(5) 0.108(8) 0.051(5) -0.022(5) 0.011(4) 0.006(5)
O71 0.126(10) 0.159(12) 0.044(6) -0.038(7) 0.034(6) -0.014(9)
O81 0.064(7) 0.136(11) 0.085(8) -0.015(8) 0.031(6) 0.002(7)
O82 0.104(9) 0.189(13) 0.035(6) -0.028(7) -0.005(6) -0.003(9)
O83 0.097(8) 0.189(14) 0.063(7) 0.004(8) 0.034(7) -0.045(9)
P1 0.0492(19) 0.069(2) 0.0281(15) -0.0004(15) 0.0080(14) 0.0067(18)
P2 0.0498(19) 0.048(2) 0.054(2) -0.0059(17) 0.0180(16) -0.0043(17)
P3 0.0385(17) 0.062(2) 0.0378(17) 0.0025(16) 0.0116(14) -0.0003(16)
P5 0.0392(18) 0.133(4) 0.0324(17) -0.008(2) 0.0058(15) -0.007(2)
P6 0.0487(19) 0.084(3) 0.0303(16) 0.0085(17) 0.0113(14) 0.0001(19)
P7 0.051(2) 0.080(3) 0.0408(18) -0.0102(18) 0.0149(16) -0.0007(19)
Ir1 0.0396(2) 0.0591(3) 0.0295(2) -0.0027(2) 0.00751(19) 0.0015(2)
Ir2 0.0393(2) 0.0543(3) 0.0338(2) -0.0027(2) 0.01036(19) 0.0011(2)
Ir3 0.0362(2) 0.0569(3) 0.0312(2) 0.0000(2) 0.00839(19) -0.0004(2)
Ir4 0.0401(3) 0.0600(3) 0.0380(3) 0.0012(2) 0.0129(2) -0.0020(2)
Ir5 0.0387(3) 0.0910(4) 0.0296(2) -0.0059(3) 0.0064(2) -0.0026(3)
Ir6 0.0392(3) 0.0797(4) 0.0282(2) 0.0049(2) 0.0081(2) 0.0000(3)
Ir7 0.0439(3) 0.0873(4) 0.0292(2) -0.0020(3) 0.0084(2) 0.0026(3)
Ir8 0.0440(3) 0.1008(5) 0.0302(2) -0.0091(3) 0.0119(2) -0.0035(3)

loop_
_atom_type_symbol
_atom_type_description
_atom_type_scat_dispersion_real
_atom_type_scat_dispersion_imag
_atom_type_scat_source
C C 0.0033 0.0016 'International Tables Vol C Tables 4.2.6.8 and 6.1.1.4'
H H 0 0 'International Tables Vol C Tables 4.2.6.8 and 6.1.1.4'
O O 0.0106 0.006 'International Tables Vol C Tables 4.2.6.8 and 6.1.1.4'
P P 0.1023 0.0942 'International Tables Vol C Tables 4.2.6.8 and 6.1.1.4'
Ir Ir -1.4442 7.9887 'International Tables Vol C Tables 4.2.6.8 and 6.1.1.4'

loop_
_geom_angle_atom_site_label_1
_geom_angle_atom_site_label_2
_geom_angle_atom_site_label_3
_geom_angle
_geom_angle_site_symmetry_1
_geom_angle_site_symmetry_3
C7S C1S C2S 123(2) . .
C7S C1S C6S 117(2) . .
C2S C1S C6S 120 . .
C1S C2S C3S 120 . .
C4S C3S C2S 120 . .
C5S C4S C3S 120 . .
C4S C5S C6S 120 . .
C5S C6S C1S 120 . .
O11 C11 Ir1 174.9(13) . .
O12 C12 Ir2 139.9(10) . .
O12 C12 Ir1 142.0(10) . .
Ir2 C12 Ir1 78.1(4) . .
O13 C13 Ir1 145.7(10) . .
O13 C13 Ir3 132.9(9) . .
Ir1 C13 Ir3 81.4(5) . .
O21 C21 Ir2 173.9(12) . .
O23 C23 Ir3 140.7(10) . .
O23 C23 Ir2 137.7(11) . .
Ir3 C23 Ir2 81.1(4) . .
O31 C31 Ir3 175.5(12) . .
O41 C41 Ir4 175.8(13) . .
O42 C42 Ir4 176.7(13) . .
O43 C43 Ir4 175.8(14) . .
O51 C51 Ir5 174.5(11) . .
O57 C57 Ir5 140.9(12) . .
O57 C57 Ir7 137.0(12) . 2
Ir5 C57 Ir7 82.0(6) . 2
O61 C61 Ir6 172.3(12) . .
O65 C65 Ir5 142.2(11) . .
O65 C65 Ir6 138.6(12) . 2
Ir5 C65 Ir6 79.2(5) . 2
O67 C67 Ir6 140.1(12) . .
O67 C67 Ir7 137.0(11) . .
Ir6 C67 Ir7 82.9(4) . .
O71 C71 Ir7 178.3(15) . .
O81 C81 Ir8 179.1(16) . .
O82 C82 Ir8 174.7(15) . .
O83 C83 Ir8 176.0(15) . .
C102 C101 C106 120 . .
C102 C101 P1 117.3(4) . .
C106 C101 P1 122.7(4) . .
C103 C102 C101 120 . .
C104 C103 C102 120 . .
C103 C104 C105 120 . .
C106 C105 C104 120 . .
C105 C106 C101 120 . .
C112 C111 C116 120 . .
C112 C111 P1 120.6(5) . .
C116 C111 P1 119.1(5) . .
C113 C112 C111 120 . .
C112 C113 C114 120 . .
C115 C114 C113 120 . .
C114 C115 C116 120 . .
C115 C116 C111 120 . .
C122 C121 P1 121.1(8) . .
C123 C122 C127 120 . .
C123 C122 C121 121.6(7) . .
C127 C122 C121 118.3(7) . .
C122 C123 C124 120 . .
C125 C124 C123 120 . .
C126 C125 C124 120 . .
C126 C125 C128 117.9(8) . .
C124 C125 C128 122.1(8) . .
C127 C126 C125 120 . .
C126 C127 C122 120 . .
C125 C128 P5 115.5(9) . .
C202 C201 C206 120 . .
C202 C201 P2 118.2(6) . .
C206 C201 P2 121.8(6) . .
C203 C202 C201 120 . .
C204 C203 C202 120 . .
C205 C204 C203 120 . .
C206 C205 C204 120 . .
C205 C206 C201 120 . .
C212 C211 C216 120 . .
C212 C211 P2 121.2(5) . .
C216 C211 P2 118.6(5) . .
C211 C212 C213 120 . .
C214 C213 C212 120 . .
C215 C214 C213 120 . .
C214 C215 C216 120 . .
C215 C216 C211 120 . .
C222 C221 P2 116.5(8) . .
C223 C222 C227 120 . .
C223 C222 C221 119.6(7) . .
C227 C222 C221 120.4(7) . .
C224 C223 C222 120 . .
C225 C224 C223 120 . .
C224 C225 C226 120 . .
C224 C225 C228 118.6(8) . .
C226 C225 C228 121.1(8) . .
C227 C226 C225 120 . .
C226 C227 C222 120 . .
C225 C228 P7 116.0(9) . .
C302 C301 C306 120 . .
C302 C301 P3 118.9(4) . .
C306 C301 P3 120.7(4) . .
C301 C302 C303 120 . .
C302 C303 C304 120 . .
C305 C304 C303 120 . .
C304 C305 C306 120 . .
C305 C306 C301 120 . .
C312 C311 C316 120 . .
C312 C311 P3 117.5(5) . .
C316 C311 P3 121.9(5) . .
C311 C312 C313 120 . .
C314 C313 C312 120 . .
C315 C314 C313 120 . .
C316 C315 C314 120 . .
C315 C316 C311 120 . .
C322 C321 P3 113.1(8) . .
C323 C322 C327 120 . .
C323 C322 C321 122.6(6) . .
C327 C322 C321 117.2(6) . .
C324 C323 C322 120 . .
C325 C324 C323 120 . .
C324 C325 C326 120 . .
C324 C325 C328 120.3(7) . .
C326 C325 C328 119.5(7) . .
C325 C326 C327 120 . .
C326 C327 C322 120 . .
C325 C328 P6 114.2(8) . .
C502 C501 C506 120 . .
C502 C501 P5 118.7(6) . .
C506 C501 P5 121.3(6) . .
C503 C502 C501 120 . .
C502 C503 C504 120 . .
C505 C504 C503 120 . .
C504 C505 C506 120 . .
C505 C506 C501 120 . .
C512 C511 C516 120 . .
C512 C511 P5 117.3(9) . .
C516 C511 P5 122.7(9) . .
C513 C512 C511 120 . .
C514 C513 C512 120 . .
C513 C514 C515 120 . .
C516 C515 C514 120 . .
C515 C516 C511 120 . .
C602 C601 C606 120 . .
C602 C601 P6 120.8(5) . .
C606 C601 P6 119.0(5) . .
C603 C602 C601 120 . .
C602 C603 C604 120 . .
C603 C604 C605 120 . .
C606 C605 C604 120 . .
C605 C606 C601 120 . .
C612 C611 C616 120 . .
C612 C611 P6 118.8(4) . .
C616 C611 P6 121.0(5) . .
C613 C612 C611 120 . .
C612 C613 C614 120 . .
C615 C614 C613 120 . .
C616 C615 C614 120 . .
C615 C616 C611 120 . .
C702 C701 C706 120 . .
C702 C701 P7 117.4(5) . .
C706 C701 P7 122.2(5) . .
C703 C702 C701 120 . .
C704 C703 C702 120 . .
C703 C704 C705 120 . .
C706 C705 C704 120 . .
C705 C706 C701 120 . .
C712 C711 C716 120 . .
C712 C711 P7 118.7(6) . .
C716 C711 P7 120.9(6) . .
C713 C712 C711 120 . .
C712 C713 C714 120 . .
C713 C714 C715 120 . .
C714 C715 C716 120 . .
C715 C716 C711 120 . .
C111 P1 C121 107.4(5) . .
C111 P1 C101 105.0(4) . .
C121 P1 C101 102.8(5) . .
C111 P1 Ir1 113.9(3) . .
C121 P1 Ir1 112.2(4) . .
C101 P1 Ir1 114.6(3) . .
C201 P2 C211 103.9(4) . .
C201 P2 C221 102.8(5) . .
C211 P2 C221 100.3(5) . .
C201 P2 Ir2 115.6(3) . .
C211 P2 Ir2 117.9(3) . .
C221 P2 Ir2 114.1(5) . .
C311 P3 C301 105.7(4) . .
C311 P3 C321 107.0(5) . .
C301 P3 C321 101.1(4) . .
C311 P3 Ir3 109.5(3) . .
C301 P3 Ir3 116.6(3) . .
C321 P3 Ir3 116.0(4) . .
C511 P5 C501 100.9(6) . .
C511 P5 C128 102.3(6) . .
C501 P5 C128 102.2(6) . .
C511 P5 Ir5 116.2(4) . .
C501 P5 Ir5 117.6(4) . .
C128 P5 Ir5 115.2(5) . .
C601 P6 C611 101.4(4) . .
C601 P6 C328 100.7(5) . .
C611 P6 C328 105.4(5) . .
C601 P6 Ir6 117.8(3) . .
C611 P6 Ir6 115.7(3) . .
C328 P6 Ir6 113.8(5) . .
C701 P7 C711 103.9(5) . .
C701 P7 C228 105.5(6) . .
C711 P7 C228 102.7(5) . .
C701 P7 Ir7 112.9(3) . .
C711 P7 Ir7 115.4(3) . .
C228 P7 Ir7 115.1(5) . .
C11 Ir1 C13 102.1(6) . .
C11 Ir1 C12 95.0(5) . .
C13 Ir1 C12 157.9(5) . .
C11 Ir1 P1 94.7(4) . .
C13 Ir1 P1 92.3(3) . .
C12 Ir1 P1 100.2(3) . .
C11 Ir1 Ir2 100.5(4) . .
C13 Ir1 Ir2 111.6(3) . .
C12 Ir1 Ir2 50.7(3) . .
P1 Ir1 Ir2 147.91(10) . .
C11 Ir1 Ir4 160.9(4) . .
C13 Ir1 Ir4 82.5(4) . .
C12 Ir1 Ir4 76.9(3) . .
P1 Ir1 Ir4 103.62(9) . .
Ir2 Ir1 Ir4 60.941(18) . .
C11 Ir1 Ir3 109.2(4) . .
C13 Ir1 Ir3 51.6(3) . .
C12 Ir1 Ir3 109.5(3) . .
P1 Ir1 Ir3 139.40(9) . .
Ir2 Ir1 Ir3 60.002(18) . .
Ir4 Ir1 Ir3 59.171(18) . .
C21 Ir2 C12 96.6(5) . .
C21 Ir2 C23 102.6(5) . .
C12 Ir2 C23 155.3(4) . .
C21 Ir2 P2 92.7(4) . .
C12 Ir2 P2 99.7(3) . .
C23 Ir2 P2 94.9(4) . .
C21 Ir2 Ir1 99.3(4) . .
C12 Ir2 Ir1 51.2(3) . .
C23 Ir2 Ir1 109.6(3) . .
P2 Ir2 Ir1 149.45(9) . .
C21 Ir2 Ir3 105.7(4) . .
C12 Ir2 Ir3 111.3(3) . .
C23 Ir2 Ir3 48.4(3) . .
P2 Ir2 Ir3 141.22(9) . .
Ir1 Ir2 Ir3 61.377(19) . .
C21 Ir2 Ir4 158.5(4) . .
C12 Ir2 Ir4 76.9(3) . .
C23 Ir2 Ir4 79.6(3) . .
P2 Ir2 Ir4 108.56(9) . .
Ir1 Ir2 Ir4 60.515(18) . .
Ir3 Ir2 Ir4 59.473(18) . .
C31 Ir3 C23 102.2(5) . .
C31 Ir3 C13 97.0(5) . .
C23 Ir3 C13 155.5(5) . .
C31 Ir3 P3 91.1(4) . .
C23 Ir3 P3 99.0(3) . .
C13 Ir3 P3 95.7(3) . .
C31 Ir3 Ir4 98.7(4) . .
C23 Ir3 Ir4 81.6(3) . .
C13 Ir3 Ir4 80.6(3) . .
P3 Ir3 Ir4 169.84(9) . .
C31 Ir3 Ir2 145.5(5) . .
C23 Ir3 Ir2 50.6(3) . .
C13 Ir3 Ir2 105.6(3) . .
P3 Ir3 Ir2 111.80(9) . .
Ir4 Ir3 Ir2 60.770(19) . .
C31 Ir3 Ir1 137.9(4) . .
C23 Ir3 Ir1 109.0(3) . .
C13 Ir3 Ir1 47.0(3) . .
P3 Ir3 Ir1 110.60(8) . .
Ir4 Ir3 Ir1 60.034(18) . .
Ir2 Ir3 Ir1 58.621(18) . .
C43 Ir4 C42 105.6(6) . .
C43 Ir4 C41 100.8(6) . .
C42 Ir4 C41 98.8(6) . .
C43 Ir4 Ir3 154.5(4) . .
C42 Ir4 Ir3 90.9(4) . .
C41 Ir4 Ir3 95.6(4) . .
C43 Ir4 Ir1 96.4(4) . .
C42 Ir4 Ir1 100.7(4) . .
C41 Ir4 Ir1 149.3(4) . .
Ir3 Ir4 Ir1 60.795(18) . .
C43 Ir4 Ir2 99.6(4) . .
C42 Ir4 Ir2 149.2(4) . .
C41 Ir4 Ir2 93.5(4) . .
Ir3 Ir4 Ir2 59.756(18) . .
Ir1 Ir4 Ir2 58.544(18) . .
C51 Ir5 C57 103.0(6) . .
C51 Ir5 C65 98.8(5) . .
C57 Ir5 C65 153.6(5) . .
C51 Ir5 P5 93.0(4) . .
C57 Ir5 P5 98.1(4) . .
C65 Ir5 P5 95.3(4) . .
C51 Ir5 Ir6 98.8(4) . 2
C57 Ir5 Ir6 110.6(4) . 2
C65 Ir5 Ir6 50.7(3) . 2
P5 Ir5 Ir6 145.25(13) . 2
C51 Ir5 Ir7 105.2(4) . 2
C57 Ir5 Ir7 50.1(4) . 2
C65 Ir5 Ir7 109.7(3) . 2
P5 Ir5 Ir7 145.80(11) . 2
Ir6 Ir5 Ir7 60.79(2) 2 2
C51 Ir5 Ir8 158.1(4) . .
C57 Ir5 Ir8 79.1(4) . .
C65 Ir5 Ir8 75.1(3) . .
P5 Ir5 Ir8 108.35(9) . .
Ir6 Ir5 Ir8 60.828(19) 2 .
Ir7 Ir5 Ir8 59.13(2) 2 .
C61 Ir6 C67 101.8(5) . .
C61 Ir6 C65 98.8(5) . 2
C67 Ir6 C65 153.4(5) . 2
C61 Ir6 P6 93.7(4) . .
C67 Ir6 P6 98.1(4) . .
C65 Ir6 P6 97.0(4) 2 .
C61 Ir6 Ir5 98.5(4) . 2
C67 Ir6 Ir5 109.8(4) . 2
C65 Ir6 Ir5 50.1(4) 2 2
P6 Ir6 Ir5 146.27(10) . 2
C61 Ir6 Ir7 104.9(4) . .
C67 Ir6 Ir7 49.0(4) . .
C65 Ir6 Ir7 109.3(4) 2 .
P6 Ir6 Ir7 144.54(9) . .
Ir5 Ir6 Ir7 60.89(2) 2 .
C61 Ir6 Ir8 157.9(4) . 2
C67 Ir6 Ir8 79.7(3) . 2
C65 Ir6 Ir8 75.0(3) 2 2
P6 Ir6 Ir8 108.03(8) . 2
Ir5 Ir6 Ir8 60.971(19) 2 2
Ir7 Ir6 Ir8 59.21(2) . 2
C71 Ir7 C67 101.2(6) . .
C71 Ir7 C57 98.4(6) . 2
C67 Ir7 C57 152.8(6) . 2
C71 Ir7 P7 92.4(5) . .
C67 Ir7 P7 101.9(4) . .
C57 Ir7 P7 95.9(4) 2 .
C71 Ir7 Ir8 97.6(5) . 2
C67 Ir7 Ir8 80.0(4) . 2
C57 Ir7 Ir8 78.9(5) 2 2
P7 Ir7 Ir8 169.28(9) . 2
C71 Ir7 Ir6 142.2(5) . .
C67 Ir7 Ir6 48.0(3) . .
C57 Ir7 Ir6 106.0(5) 2 .
P7 Ir7 Ir6 112.90(9) . .
Ir8 Ir7 Ir6 60.48(2) 2 .
C71 Ir7 Ir5 140.3(5) . 2
C67 Ir7 Ir5 106.2(3) . 2
C57 Ir7 Ir5 47.9(4) 2 2
P7 Ir7 Ir5 109.03(9) . 2
Ir8 Ir7 Ir5 60.54(2) 2 2
Ir6 Ir7 Ir5 58.32(2) . 2
C81 Ir8 C83 100.1(7) . .
C81 Ir8 C82 105.4(7) . .
C83 Ir8 C82 99.9(6) . .
C81 Ir8 Ir7 155.1(4) . 2
C83 Ir8 Ir7 94.1(5) . 2
C82 Ir8 Ir7 92.0(5) . 2
C81 Ir8 Ir6 100.2(4) . 2
C83 Ir8 Ir6 151.7(5) . 2
C82 Ir8 Ir6 93.5(4) . 2
Ir7 Ir8 Ir6 60.31(2) 2 2
C81 Ir8 Ir5 96.9(4) . .
C83 Ir8 Ir5 99.8(4) . .
C82 Ir8 Ir5 146.9(4) . .
Ir7 Ir8 Ir5 60.33(2) 2 .
Ir6 Ir8 Ir5 58.201(19) 2 .

loop_
_geom_bond_atom_site_label_1
_geom_bond_atom_site_label_2
_geom_bond_distance
_geom_bond_site_symmetry_2
C1S C7S 1.34(4) .
C1S C2S 1.39 .
C1S C6S 1.39 .
C2S C3S 1.39 .
C3S C4S 1.39 .
C4S C5S 1.39 .
C5S C6S 1.39 .
C11 O11 1.141(15) .
C11 Ir1 1.852(13) .
C12 O12 1.131(14) .
C12 Ir2 2.124(12) .
C12 Ir1 2.140(12) .
C13 O13 1.139(14) .
C13 Ir1 2.043(13) .
C13 Ir3 2.188(12) .
C21 O21 1.129(14) .
C21 Ir2 1.880(13) .
C23 O23 1.161(14) .
C23 Ir3 2.061(13) .
C23 Ir2 2.130(11) .
C31 O31 1.145(15) .
C31 Ir3 1.841(13) .
C41 O41 1.090(16) .
C41 Ir4 1.941(14) .
C42 O42 1.133(16) .
C42 Ir4 1.901(14) .
C43 O43 1.100(16) .
C43 Ir4 1.901(15) .
C51 O51 1.139(14) .
C51 Ir5 1.883(13) .
C57 O57 1.148(18) .
C57 Ir5 2.059(17) .
C57 Ir7 2.129(15) 2
C61 O61 1.139(14) .
C61 Ir6 1.873(13) .
C65 O65 1.152(16) .
C65 Ir5 2.092(15) .
C65 Ir6 2.109(13) 2
C67 O67 1.180(14) .
C67 Ir6 2.057(12) .
C67 Ir7 2.089(14) .
C71 O71 1.189(17) .
C71 Ir7 1.829(15) .
C81 O81 1.150(19) .
C81 Ir8 1.850(17) .
C82 O82 1.125(16) .
C82 Ir8 1.928(15) .
C83 O83 1.155(18) .
C83 Ir8 1.902(16) .
C101 C102 1.39 .
C101 C106 1.39 .
C101 P1 1.847(8) .
C102 C103 1.39 .
C103 C104 1.39 .
C104 C105 1.39 .
C105 C106 1.39 .
C111 C112 1.39 .
C111 C116 1.39 .
C111 P1 1.806(8) .
C112 C113 1.39 .
C113 C114 1.39 .
C114 C115 1.39 .
C115 C116 1.39 .
C121 C122 1.546(13) .
C121 P1 1.823(13) .
C122 C123 1.39 .
C122 C127 1.39 .
C123 C124 1.39 .
C124 C125 1.39 .
C125 C126 1.39 .
C125 C128 1.546(13) .
C126 C127 1.39 .
C128 P5 1.837(15) .
C201 C202 1.39 .
C201 C206 1.39 .
C201 P2 1.805(8) .
C202 C203 1.39 .
C203 C204 1.39 .
C204 C205 1.39 .
C205 C206 1.39 .
C211 C212 1.39 .
C211 C216 1.39 .
C211 P2 1.830(8) .
C212 C213 1.39 .
C213 C214 1.39 .
C214 C215 1.39 .
C215 C216 1.39 .
C221 C222 1.486(14) .
C221 P2 1.855(12) .
C222 C223 1.39 .
C222 C227 1.39 .
C223 C224 1.39 .
C224 C225 1.39 .
C225 C226 1.39 .
C225 C228 1.532(14) .
C226 C227 1.39 .
C228 P7 1.844(12) .
C301 C302 1.39 .
C301 C306 1.39 .
C301 P3 1.815(7) .
C302 C303 1.39 .
C303 C304 1.39 .
C304 C305 1.39 .
C305 C306 1.39 .
C311 C312 1.39 .
C311 C316 1.39 .
C311 P3 1.812(8) .
C312 C313 1.39 .
C313 C314 1.39 .
C314 C315 1.39 .
C315 C316 1.39 .
C321 C322 1.541(13) .
C321 P3 1.875(12) .
C322 C323 1.39 .
C322 C327 1.39 .
C323 C324 1.39 .
C324 C325 1.39 .
C325 C326 1.39 .
C325 C328 1.506(12) .
C326 C327 1.39 .
C328 P6 1.853(12) .
C501 C502 1.39 .
C501 C506 1.39 .
C501 P5 1.790(10) .
C502 C503 1.39 .
C503 C504 1.39 .
C504 C505 1.39 .
C505 C506 1.39 .
C511 C512 1.39 .
C511 C516 1.39 .
C511 P5 1.780(11) .
C512 C513 1.39 .
C513 C514 1.39 .
C514 C515 1.39 .
C515 C516 1.39 .
C601 C602 1.39 .
C601 C606 1.39 .
C601 P6 1.810(8) .
C602 C603 1.39 .
C603 C604 1.39 .
C604 C605 1.39 .
C605 C606 1.39 .
C611 C612 1.39 .
C611 C616 1.39 .
C611 P6 1.812(7) .
C612 C613 1.39 .
C613 C614 1.39 .
C614 C615 1.39 .
C615 C616 1.39 .
C701 C702 1.39 .
C701 C706 1.39 .
C701 P7 1.797(9) .
C702 C703 1.39 .
C703 C704 1.39 .
C704 C705 1.39 .
C705 C706 1.39 .
C711 C712 1.39 .
C711 C716 1.39 .
C711 P7 1.820(9) .
C712 C713 1.39 .
C713 C714 1.39 .
C714 C715 1.39 .
C715 C716 1.39 .
P1 Ir1 2.311(3) .
P2 Ir2 2.315(4) .
P3 Ir3 2.307(3) .
P5 Ir5 2.298(4) .
P6 Ir6 2.305(4) .
P7 Ir7 2.319(4) .
Ir1 Ir2 2.6858(7) .
Ir1 Ir4 2.7407(7) .
Ir1 Ir3 2.7614(7) .
Ir2 Ir3 2.7245(7) .
Ir2 Ir4 2.7521(7) .
Ir3 Ir4 2.7166(7) .
Ir5 Ir6 2.6775(8) 2
Ir5 Ir7 2.7490(8) 2
Ir5 Ir8 2.7547(7) .
Ir6 C65 2.109(13) 2
Ir6 Ir5 2.6775(8) 2
Ir6 Ir7 2.7462(9) .
Ir6 Ir8 2.7508(7) 2
Ir7 C57 2.129(15) 2
Ir7 Ir8 2.7154(9) 2
Ir7 Ir5 2.7490(8) 2
Ir8 Ir7 2.7154(9) 2
Ir8 Ir6 2.7508(7) 2
